data_1522306
loop_
_publ_author_name
'Kubiak, R.'
'Wolcyrz, M.'

_publ_section_title
;
 Refinement of the crystal structures of Au Sn4 and Pd Sn4
;
_journal_name_full 'Journal of the Less-Common Metals'
_journal_page_first 265
_journal_page_last 269
_journal_volume 97
_journal_year 1984
_chemical_formula_sum 'Pd Sn4'
_space_group_IT_number 41
_symmetry_space_group_name_Hall 'A 2 -2ab'
_symmetry_space_group_name_H-M 'A b a 2'
_cell_angle_alpha 90
_cell_angle_beta 90
_cell_angle_gamma 90
_cell_formula_units_Z 4
_cell_length_a 6.3888
_cell_length_b 6.4415
_cell_length_c 11.4462
_cell_volume 471.051
_citation_journal_id_ASTM JCOMAH
_cod_data_source_file Kubiak_JCOMAH_1984_1752.cif
_cod_data_source_block Pd1Sn4
_cod_original_cell_volume 471.0507
_cod_original_formula_sum 'Pd1 Sn4'
_cod_database_code 1522306

loop_
_symmetry_equiv_pos_as_xyz
x,y,z
-x,-y,z
-x+1/2,y+1/2,z
x+1/2,-y+1/2,z
x,y+1/2,z+1/2
-x,-y+1/2,z+1/2
-x+1/2,y+1,z+1/2
x+1/2,-y+1,z+1/2

loop_
_atom_site_label
_atom_site_type_symbol
_atom_site_fract_x
_atom_site_fract_y
_atom_site_fract_z
_atom_site_occupancy
_atom_site_U_iso_or_equiv
Sn1 Sn 0.1702 0.3281 0.1311 1 0.0
Pd1 Pd 0 0 0 1 0.0
Sn2 Sn 0.3303 0.1662 0.8776 1 0.0
